data_7128435
loop_
_publ_author_name
'Xie, Yu-Yang'
'Wang, Yun-Peng'
'Zhao, Xiao-Jing'
'Wang, Ai-Fang'
'Chen, Zhi-Min'
'Tu, Yong-Qiang'

_publ_section_title
;
 Oxyallyl cation promoted dearomative semipinacol rearrangement: a facile
 stereodivergent synthesis of spiro-indolines with contiguous quaternary
 centers.
;
_journal_issue 54
_journal_name_full 'Chemical communications (Cambridge, England)'
_journal_page_first 6632
_journal_page_last 6635
_journal_paper_doi 10.1039/d1cc02033a
_journal_volume 57
_journal_year 2021
_chemical_formula_moiety 'C19 H23 N O2'
_chemical_formula_sum 'C19 H23 N O2'
_chemical_formula_weight 297.38
_space_group_crystal_system monoclinic
_space_group_IT_number 14
_space_group_name_Hall '-P 2ybc'
_space_group_name_H-M_alt 'P 1 21/c 1'
_atom_sites_solution_hydrogens mixed
_audit_creation_method SHELXL-2018/3
_audit_update_record
;
2020-12-14 deposited with the CCDC.	2021-06-04 downloaded from the CCDC.
;
_cell_angle_alpha 90
_cell_angle_beta 112.336(2)
_cell_angle_gamma 90
_cell_formula_units_Z 4
_cell_length_a 9.2267(7)
_cell_length_b 21.6420(17)
_cell_length_c 8.7088(7)
_cell_measurement_reflns_used 9858
_cell_measurement_temperature 296(2)
_cell_measurement_theta_max 68.14
_cell_measurement_theta_min 5.18
_cell_volume 1608.5(2)
_computing_structure_refinement 'SHELXL-2018/3 (Sheldrick, 2018)'
_computing_structure_solution 'SHELXT 2014/5 (Sheldrick, 2014)'
_diffrn_ambient_temperature 296(2)
_diffrn_measured_fraction_theta_full 0.989
_diffrn_measured_fraction_theta_max 0.989
_diffrn_measurement_device_type 'Bruker d8 venture'
_diffrn_measurement_method '\f and \w scans'
_diffrn_radiation_type CuK\a
_diffrn_radiation_wavelength 1.54178
_diffrn_reflns_av_R_equivalents 0.0256
_diffrn_reflns_av_unetI/netI 0.0134
_diffrn_reflns_Laue_measured_fraction_full 0.989
_diffrn_reflns_Laue_measured_fraction_max 0.989
_diffrn_reflns_limit_h_max 11
_diffrn_reflns_limit_h_min -11
_diffrn_reflns_limit_k_max 26
_diffrn_reflns_limit_k_min -26
_diffrn_reflns_limit_l_max 10
_diffrn_reflns_limit_l_min -10
_diffrn_reflns_number 24900
_diffrn_reflns_point_group_measured_fraction_full 0.989
_diffrn_reflns_point_group_measured_fraction_max 0.989
_diffrn_reflns_theta_full 67.679
_diffrn_reflns_theta_max 68.269
_diffrn_reflns_theta_min 5.182
_exptl_absorpt_coefficient_mu 0.623
_exptl_crystal_colour colorless
_exptl_crystal_density_diffrn 1.228
_exptl_crystal_description block
_exptl_crystal_F_000 640
_exptl_crystal_size_max 0.200
_exptl_crystal_size_mid 0.200
_exptl_crystal_size_min 0.200
_exptl_transmission_factor_max 0.7531
_exptl_transmission_factor_min 0.6880
_refine_diff_density_max 0.219
_refine_diff_density_min -0.200
_refine_diff_density_rms 0.031
_refine_ls_extinction_method none
_refine_ls_goodness_of_fit_ref 1.057
_refine_ls_hydrogen_treatment mixed
_refine_ls_matrix_type full
_refine_ls_number_parameters 205
_refine_ls_number_reflns 2913
_refine_ls_number_restraints 2
_refine_ls_restrained_S_all 1.058
_refine_ls_R_factor_all 0.0535
_refine_ls_R_factor_gt 0.0511
_refine_ls_shift/su_max 0.000
_refine_ls_shift/su_mean 0.000
_refine_ls_structure_factor_coef Fsqd
_refine_ls_weighting_details 'w=1/[\s^2^(Fo^2^)+(0.0820P)^2^+0.3662P] where P=(Fo^2^+2Fc^2^)/3'
_refine_ls_weighting_scheme calc
_refine_ls_wR_factor_gt 0.1450
_refine_ls_wR_factor_ref 0.1478
_reflns_Friedel_coverage 0.000
_reflns_number_gt 2713
_reflns_number_total 2913
_reflns_threshold_expression 'I > 2\s(I)'
_cod_data_source_file d1cc02033a2.cif
_cod_data_source_block ta
_cod_depositor_comments 'Adding full bibliography for 7128433--7128435.cif.'
_cod_original_sg_symbol_H-M 'P 21/c'
_cod_database_code 7128435
_shelx_shelxl_version_number 2018/3
_shelx_space_group_comment
;
The symmetry employed for this shelxl refinement is uniquely defined
by the following loop, which should always be used as a source of
symmetry information in preference to the above space-group names.
They are only intended as comments.
;
_shelx_estimated_absorpt_t_min 0.886
_shelx_estimated_absorpt_t_max 0.886

loop_
_space_group_symop_operation_xyz
'x, y, z'
'-x, y+1/2, -z+1/2'
'-x, -y, -z'
'x, -y-1/2, z-1/2'

loop_
_atom_site_label
_atom_site_type_symbol
_atom_site_fract_x
_atom_site_fract_y
_atom_site_fract_z
_atom_site_U_iso_or_equiv
_atom_site_adp_type
_atom_site_occupancy
_atom_site_site_symmetry_order
_atom_site_calc_flag
_atom_site_refinement_flags_posn
_atom_site_refinement_flags_adp
_atom_site_refinement_flags_occupancy
_atom_site_disorder_assembly
_atom_site_disorder_group
O1 O 0.46637(17) 0.68909(7) 0.81312(19) 0.0867(5) Uani 1 1 d . . . . .
O2 O 0.61895(14) 0.55541(7) 0.76886(16) 0.0758(4) Uani 1 1 d . . . . .
N3 N 0.14543(16) 0.67082(6) 0.58767(19) 0.0585(4) Uani 1 1 d . . . . .
C1 C -0.1337(2) 0.63790(14) 0.1575(3) 0.0957(7) Uani 1 1 d . U . . .
H1 H -0.222028 0.652946 0.071793 0.115 Uiso 1 1 calc R U . . .
C2 C -0.0756(2) 0.67008(10) 0.3073(3) 0.0788(6) Uani 1 1 d . U . . .
H4 H -0.124319 0.705764 0.323276 0.095 Uiso 1 1 calc R U . . .
C3 C 0.05839(17) 0.64665(7) 0.4326(2) 0.0528(4) Uani 1 1 d . . . . .
C4 C 0.27055(15) 0.57800(6) 0.56102(16) 0.0402(3) Uani 1 1 d . . . . .
C5 C 0.41655(17) 0.65944(7) 0.4387(2) 0.0534(4) Uani 1 1 d . . . . .
H11 H 0.386465 0.692497 0.495757 0.064 Uiso 1 1 calc R U . . .
H15 H 0.346167 0.659340 0.322874 0.064 Uiso 1 1 calc R U . . .
C6 C 0.58749(19) 0.66668(9) 0.4558(2) 0.0648(5) Uani 1 1 d . . . . .
H14 H 0.606970 0.643710 0.369930 0.078 Uiso 1 1 calc R U . . .
H2 H 0.613096 0.709795 0.448982 0.078 Uiso 1 1 calc R U . . .
C7 C -0.0651(3) 0.58511(14) 0.1324(2) 0.0926(7) Uani 1 1 d . U . . .
H22 H -0.106097 0.565072 0.030395 0.111 Uiso 1 1 calc R U . . .
H23 H 0.418(2) 0.5663(8) 0.438(2) 0.054(4) Uiso 1 1 d . . . . .
C8 C 0.0654(2) 0.56127(10) 0.2583(2) 0.0651(5) Uani 1 1 d . . . . .
H3 H 0.112139 0.525062 0.242361 0.078 Uiso 1 1 calc R U . . .
C9 C 0.23989(16) 0.62118(7) 0.69304(17) 0.0466(4) Uani 1 1 d . . . . .
C10 C 0.3894(2) 0.64679(10) 0.8301(2) 0.0659(5) Uani 1 1 d . . . . .
C11 C 0.4181(3) 0.61325(16) 0.9896(3) 0.1107(10) Uani 1 1 d . . . . .
H10 H 0.413766 0.641727 1.073721 0.133 Uiso 1 1 calc R U . . .
H5 H 0.520480 0.593760 1.029585 0.133 Uiso 1 1 calc R U . . .
C12 C 0.2910(3) 0.56516(15) 0.9523(3) 0.1003(8) Uani 1 1 d . . . . .
H8 H 0.255953 0.561463 1.043768 0.120 Uiso 1 1 calc R U . . .
H9 H 0.328156 0.525189 0.932485 0.120 Uiso 1 1 calc R U . . .
C13 C 0.1593(2) 0.58851(9) 0.7970(2) 0.0637(5) Uani 1 1 d . . . . .
H6 H 0.092971 0.617210 0.825904 0.076 Uiso 1 1 calc R U . . .
H7 H 0.095414 0.554375 0.735324 0.076 Uiso 1 1 calc R U . . .
C14 C 0.68177(19) 0.64046(8) 0.6262(2) 0.0617(4) Uani 1 1 d . . . . .
H12 H 0.777939 0.621755 0.628024 0.074 Uiso 1 1 calc R U . . .
H13 H 0.707996 0.672653 0.709888 0.074 Uiso 1 1 calc R U . . .
C15 C 0.57730(17) 0.59256(7) 0.65722(18) 0.0491(4) Uani 1 1 d . . . . .
C16 C 0.2816(2) 0.50862(7) 0.6018(2) 0.0597(4) Uani 1 1 d . . . . .
H16 H 0.190242 0.495972 0.621105 0.090 Uiso 1 1 calc R U . . .
H17 H 0.373438 0.500920 0.699563 0.090 Uiso 1 1 calc R U . . .
H18 H 0.288132 0.485658 0.510372 0.090 Uiso 1 1 calc R U . . .
C18 C 0.12505(16) 0.59222(7) 0.40837(17) 0.0462(3) Uani 1 1 d . . . . .
C17 C 0.0860(3) 0.72108(9) 0.6565(3) 0.0899(7) Uani 1 1 d . . . . .
H21 H 0.073563 0.757209 0.588688 0.135 Uiso 1 1 calc R U . . .
H19 H 0.158607 0.729746 0.767153 0.135 Uiso 1 1 calc R U . . .
H20 H -0.013435 0.709653 0.659341 0.135 Uiso 1 1 calc R U . . .
C19 C 0.41462(15) 0.59699(6) 0.51999(16) 0.0410(3) Uani 1 1 d . . . . .

loop_
_atom_site_aniso_label
_atom_site_aniso_U_11
_atom_site_aniso_U_22
_atom_site_aniso_U_33
_atom_site_aniso_U_23
_atom_site_aniso_U_13
_atom_site_aniso_U_12
O1 0.0757(9) 0.0929(10) 0.0983(10) -0.0483(8) 0.0409(8) -0.0354(8)
O2 0.0561(7) 0.0929(9) 0.0650(8) 0.0275(7) 0.0080(6) 0.0091(6)
N3 0.0544(8) 0.0478(7) 0.0797(9) -0.0046(6) 0.0326(7) 0.0065(5)
C1 0.0414(9) 0.1482(19) 0.0772(12) 0.0523(12) -0.0004(9) -0.0185(10)
C2 0.0436(9) 0.0867(13) 0.1067(13) 0.0451(10) 0.0293(9) 0.0087(8)
C3 0.0379(7) 0.0585(9) 0.0639(9) 0.0148(7) 0.0214(7) 0.0000(6)
C4 0.0392(7) 0.0423(7) 0.0394(7) -0.0019(5) 0.0151(5) -0.0011(5)
C5 0.0430(8) 0.0613(9) 0.0585(9) 0.0160(7) 0.0223(7) 0.0061(6)
C6 0.0483(9) 0.0695(10) 0.0823(12) 0.0170(9) 0.0312(8) 0.0010(7)
C7 0.0593(12) 0.150(2) 0.0516(10) 0.0115(12) 0.0025(9) -0.0380(11)
C8 0.0542(9) 0.0909(12) 0.0478(8) -0.0093(8) 0.0166(7) -0.0269(9)
C9 0.0436(7) 0.0525(8) 0.0475(8) -0.0075(6) 0.0216(6) -0.0032(6)
C10 0.0553(9) 0.0904(12) 0.0573(9) -0.0298(9) 0.0276(8) -0.0126(9)
C11 0.0791(14) 0.203(3) 0.0463(10) -0.0109(14) 0.0191(10) -0.0222(18)
C12 0.0885(15) 0.162(2) 0.0570(11) 0.0284(13) 0.0356(11) 0.0002(15)
C13 0.0598(10) 0.0831(12) 0.0588(9) -0.0018(8) 0.0344(8) -0.0054(8)
C14 0.0409(8) 0.0675(10) 0.0725(10) -0.0036(8) 0.0167(7) -0.0048(7)
C15 0.0407(7) 0.0558(8) 0.0474(8) 0.0010(6) 0.0129(6) 0.0052(6)
C16 0.0641(10) 0.0451(8) 0.0753(10) 0.0038(7) 0.0326(8) 0.0001(7)
C18 0.0360(7) 0.0575(8) 0.0446(7) 0.0024(6) 0.0147(6) -0.0073(6)
C17 0.0804(13) 0.0574(10) 0.153(2) -0.0238(12) 0.0689(15) 0.0016(9)
C19 0.0370(7) 0.0468(7) 0.0391(7) -0.0007(5) 0.0145(5) 0.0032(5)

loop_
_atom_type_symbol
_atom_type_description
_atom_type_scat_dispersion_real
_atom_type_scat_dispersion_imag
_atom_type_scat_source
C C 0.0181 0.0091 'International Tables Vol C Tables 4.2.6.8 and 6.1.1.4'
H H 0.0000 0.0000 'International Tables Vol C Tables 4.2.6.8 and 6.1.1.4'
N N 0.0311 0.0180 'International Tables Vol C Tables 4.2.6.8 and 6.1.1.4'
O O 0.0492 0.0322 'International Tables Vol C Tables 4.2.6.8 and 6.1.1.4'

loop_
_geom_angle_atom_site_label_1
_geom_angle_atom_site_label_2
_geom_angle_atom_site_label_3
_geom_angle
_geom_angle_site_symmetry_1
_geom_angle_site_symmetry_3
_geom_angle_publ_flag
C3 N3 C17 121.16(16) . . ?
C3 N3 C9 108.68(12) . . ?
C17 N3 C9 121.37(16) . . ?
C7 C1 C2 122.14(18) . . ?
C7 C1 H1 118.9 . . ?
C2 C1 H1 118.9 . . ?
C1 C2 C3 117.4(2) . . ?
C1 C2 H4 121.3 . . ?
C3 C2 H4 121.3 . . ?
C18 C3 N3 110.12(13) . . ?
C18 C3 C2 120.23(17) . . ?
N3 C3 C2 129.63(17) . . ?
C18 C4 C16 111.05(12) . . ?
C18 C4 C19 107.05(10) . . ?
C16 C4 C19 108.87(12) . . ?
C18 C4 C9 99.96(11) . . ?
C16 C4 C9 114.94(12) . . ?
C19 C4 C9 114.41(11) . . ?
C19 C5 C6 103.74(12) . . ?
C19 C5 H11 111.0 . . ?
C6 C5 H11 111.0 . . ?
C19 C5 H15 111.0 . . ?
C6 C5 H15 111.0 . . ?
H11 C5 H15 109.0 . . ?
C14 C6 C5 104.07(13) . . ?
C14 C6 H14 110.9 . . ?
C5 C6 H14 110.9 . . ?
C14 C6 H2 110.9 . . ?
C5 C6 H2 110.9 . . ?
H14 C6 H2 109.0 . . ?
C1 C7 C8 120.2(2) . . ?
C1 C7 H22 119.9 . . ?
C8 C7 H22 119.9 . . ?
C18 C8 C7 118.8(2) . . ?
C18 C8 H3 120.6 . . ?
C7 C8 H3 120.6 . . ?
N3 C9 C13 113.48(13) . . ?
N3 C9 C10 111.41(13) . . ?
C13 C9 C10 101.47(12) . . ?
N3 C9 C4 101.84(11) . . ?
C13 C9 C4 114.39(12) . . ?
C10 C9 C4 114.73(11) . . ?
O1 C10 C11 125.34(18) . . ?
O1 C10 C9 125.05(18) . . ?
C11 C10 C9 109.52(17) . . ?
C10 C11 C12 106.59(17) . . ?
C10 C11 H10 110.4 . . ?
C12 C11 H10 110.4 . . ?
C10 C11 H5 110.4 . . ?
C12 C11 H5 110.4 . . ?
H10 C11 H5 108.6 . . ?
C11 C12 C13 104.8(2) . . ?
C11 C12 H8 110.8 . . ?
C13 C12 H8 110.8 . . ?
C11 C12 H9 110.8 . . ?
C13 C12 H9 110.8 . . ?
H8 C12 H9 108.9 . . ?
C12 C13 C9 105.88(14) . . ?
C12 C13 H6 110.6 . . ?
C9 C13 H6 110.6 . . ?
C12 C13 H7 110.6 . . ?
C9 C13 H7 110.6 . . ?
H6 C13 H7 108.7 . . ?
C15 C14 C6 105.33(13) . . ?
C15 C14 H12 110.7 . . ?
C6 C14 H12 110.7 . . ?
C15 C14 H13 110.7 . . ?
C6 C14 H13 110.7 . . ?
H12 C14 H13 108.8 . . ?
O2 C15 C14 124.95(14) . . ?
O2 C15 C19 126.20(14) . . ?
C14 C15 C19 108.78(12) . . ?
C4 C16 H16 109.5 . . ?
C4 C16 H17 109.5 . . ?
H16 C16 H17 109.5 . . ?
C4 C16 H18 109.5 . . ?
H16 C16 H18 109.5 . . ?
H17 C16 H18 109.5 . . ?
C3 C18 C8 121.12(15) . . ?
C3 C18 C4 109.62(12) . . ?
C8 C18 C4 129.10(15) . . ?
N3 C17 H21 109.5 . . ?
N3 C17 H19 109.5 . . ?
H21 C17 H19 109.5 . . ?
N3 C17 H20 109.5 . . ?
H21 C17 H20 109.5 . . ?
H19 C17 H20 109.5 . . ?
C15 C19 C5 103.73(12) . . ?
C15 C19 C4 118.37(11) . . ?
C5 C19 C4 120.06(11) . . ?
C15 C19 H23 103.3(10) . . ?
C5 C19 H23 104.7(9) . . ?
C4 C19 H23 104.7(10) . . ?

loop_
_geom_bond_atom_site_label_1
_geom_bond_atom_site_label_2
_geom_bond_distance
_geom_bond_site_symmetry_2
_geom_bond_publ_flag
O1 C10 1.202(2) . ?
O2 C15 1.2063(19) . ?
N3 C3 1.385(2) . ?
N3 C17 1.447(2) . ?
N3 C9 1.466(2) . ?
C1 C7 1.363(4) . ?
C1 C2 1.394(4) . ?
C1 H1 0.9300 . ?
C2 C3 1.397(2) . ?
C2 H4 0.9300 . ?
C3 C18 1.382(2) . ?
C4 C18 1.5192(18) . ?
C4 C16 1.5374(19) . ?
C4 C19 1.5571(18) . ?
C4 C9 1.5882(18) . ?
C5 C19 1.529(2) . ?
C5 C6 1.535(2) . ?
C5 H11 0.9700 . ?
C5 H15 0.9700 . ?
C6 C14 1.516(3) . ?
C6 H14 0.9700 . ?
C6 H2 0.9700 . ?
C7 C8 1.384(3) . ?
C7 H22 0.9300 . ?
C8 C18 1.383(2) . ?
C8 H3 0.9300 . ?
C9 C13 1.544(2) . ?
C9 C10 1.544(2) . ?
C10 C11 1.498(3) . ?
C11 C12 1.508(4) . ?
C11 H10 0.9700 . ?
C11 H5 0.9700 . ?
C12 C13 1.521(3) . ?
C12 H8 0.9700 . ?
C12 H9 0.9700 . ?
C13 H6 0.9700 . ?
C13 H7 0.9700 . ?
C14 C15 1.508(2) . ?
C14 H12 0.9700 . ?
C14 H13 0.9700 . ?
C15 C19 1.5255(19) . ?
C16 H16 0.9600 . ?
C16 H17 0.9600 . ?
C16 H18 0.9600 . ?
C17 H21 0.9600 . ?
C17 H19 0.9600 . ?
C17 H20 0.9600 . ?
C19 H23 0.983(17) . ?

loop_
_geom_torsion_atom_site_label_1
_geom_torsion_atom_site_label_2
_geom_torsion_atom_site_label_3
_geom_torsion_atom_site_label_4
_geom_torsion
_geom_torsion_site_symmetry_1
_geom_torsion_site_symmetry_2
_geom_torsion_site_symmetry_3
_geom_torsion_site_symmetry_4
_geom_torsion_publ_flag
C7 C1 C2 C3 0.8(3) . . . . ?
C17 N3 C3 C18 -168.41(15) . . . . ?
C9 N3 C3 C18 -20.56(16) . . . . ?
C17 N3 C3 C2 13.2(3) . . . . ?
C9 N3 C3 C2 161.05(15) . . . . ?
C1 C2 C3 C18 -2.6(2) . . . . ?
C1 C2 C3 N3 175.66(16) . . . . ?
C19 C5 C6 C14 -38.41(17) . . . . ?
C2 C1 C7 C8 0.8(3) . . . . ?
C1 C7 C8 C18 -0.6(3) . . . . ?
C3 N3 C9 C13 -92.71(15) . . . . ?
C17 N3 C9 C13 55.05(19) . . . . ?
C3 N3 C9 C10 153.51(12) . . . . ?
C17 N3 C9 C10 -58.73(19) . . . . ?
C3 N3 C9 C4 30.73(14) . . . . ?
C17 N3 C9 C4 178.49(14) . . . . ?
C18 C4 C9 N3 -28.22(13) . . . . ?
C16 C4 C9 N3 -147.16(12) . . . . ?
C19 C4 C9 N3 85.78(13) . . . . ?
C18 C4 C9 C13 94.60(14) . . . . ?
C16 C4 C9 C13 -24.34(18) . . . . ?
C19 C4 C9 C13 -151.40(13) . . . . ?
C18 C4 C9 C10 -148.70(13) . . . . ?
C16 C4 C9 C10 92.36(16) . . . . ?
C19 C4 C9 C10 -34.70(18) . . . . ?
N3 C9 C10 O1 -37.3(2) . . . . ?
C13 C9 C10 O1 -158.35(18) . . . . ?
C4 C9 C10 O1 77.8(2) . . . . ?
N3 C9 C10 C11 139.48(18) . . . . ?
C13 C9 C10 C11 18.4(2) . . . . ?
C4 C9 C10 C11 -105.48(18) . . . . ?
O1 C10 C11 C12 178.7(2) . . . . ?
C9 C10 C11 C12 2.0(3) . . . . ?
C10 C11 C12 C13 -22.1(3) . . . . ?
C11 C12 C13 C9 34.3(2) . . . . ?
N3 C9 C13 C12 -151.54(17) . . . . ?
C10 C9 C13 C12 -31.9(2) . . . . ?
C4 C9 C13 C12 92.20(19) . . . . ?
C5 C6 C14 C15 28.76(18) . . . . ?
C6 C14 C15 O2 168.68(16) . . . . ?
C6 C14 C15 C19 -8.48(18) . . . . ?
N3 C3 C18 C8 -175.72(13) . . . . ?
C2 C3 C18 C8 2.8(2) . . . . ?
N3 C3 C18 C4 0.11(16) . . . . ?
C2 C3 C18 C4 178.67(13) . . . . ?
C7 C8 C18 C3 -1.2(2) . . . . ?
C7 C8 C18 C4 -176.15(15) . . . . ?
C16 C4 C18 C3 139.76(13) . . . . ?
C19 C4 C18 C3 -101.52(13) . . . . ?
C9 C4 C18 C3 18.00(14) . . . . ?
C16 C4 C18 C8 -44.8(2) . . . . ?
C19 C4 C18 C8 73.89(18) . . . . ?
C9 C4 C18 C8 -166.60(14) . . . . ?
O2 C15 C19 C5 167.71(16) . . . . ?
C14 C15 C19 C5 -15.17(15) . . . . ?
O2 C15 C19 C4 31.8(2) . . . . ?
C14 C15 C19 C4 -151.06(13) . . . . ?
C6 C5 C19 C15 32.60(16) . . . . ?
C6 C5 C19 C4 167.55(13) . . . . ?
C18 C4 C19 C15 175.15(12) . . . . ?
C16 C4 C19 C15 -64.72(16) . . . . ?
C9 C4 C19 C15 65.40(16) . . . . ?
C18 C4 C19 C5 46.53(16) . . . . ?
C16 C4 C19 C5 166.65(13) . . . . ?
C9 C4 C19 C5 -63.22(16) . . . . ?
